data_4062928
loop_
_publ_author_name
'Thomas M. Cameron'
'John C. Gordon'
'Brian L. Scott'

_publ_section_title
;
Synthesis and Characterization of
(Mono)pentamethylcyclopentadienyl Lutetium
Complexes: Formation of Bipyridyl Stabilized
Alkyls, Anilides, and a Terminal Acetylide
;
_journal_name_full Organometallics
_journal_paper_doi 10.1021/om0497700
_journal_year 2004
_chemical_formula_sum 'C84 H78 Lu2 N4'
_chemical_formula_weight 1493.44
_space_group_IT_number 2
_symmetry_cell_setting triclinic
_symmetry_space_group_name_Hall '-P 1'
_symmetry_space_group_name_H-M 'P -1'
_cell_angle_alpha 86.74(2)
_cell_angle_beta 77.70(2)
_cell_angle_gamma 77.47(2)
_cell_formula_units_Z 1
_cell_length_a 10.802(5)
_cell_length_b 12.607(5)
_cell_length_c 13.302(5)
_cell_measurement_temperature 203(2)
_cell_volume 1727.6(12)
_diffrn_ambient_temperature 203(2)
_exptl_crystal_density_diffrn 1.435
_cod_database_code 4062928

loop_
_symmetry_equiv_pos_as_xyz
'x, y, z'
'-x, -y, -z'

loop_
_atom_site_label
_atom_site_type_symbol
_atom_site_fract_x
_atom_site_fract_y
_atom_site_fract_z
_atom_site_U_iso_or_equiv
_atom_site_adp_type
_atom_site_occupancy
_atom_site_symmetry_multiplicity
_atom_site_calc_flag
_atom_site_refinement_flags
_atom_site_disorder_assembly
_atom_site_disorder_group
Lu1 Lu 0.12792(3) 0.120693(17) 0.375413(18) 0.03539(12) Uani 1 1 d . . .
N1 N -0.0582(5) 0.2700(4) 0.3797(4) 0.0419(12) Uani 1 1 d . . .
N2 N -0.0293(6) 0.0860(4) 0.2782(4) 0.0465(13) Uani 1 1 d . . .
C1 C 0.1634(6) -0.0681(5) 0.4199(5) 0.0392(13) Uani 1 1 d . . .
C2 C 0.0503(6) -0.0387(5) 0.4802(5) 0.0371(13) Uani 1 1 d . . .
C3 C 0.2460(6) -0.1778(5) 0.4036(5) 0.0403(14) Uani 1 1 d . . .
C4 C 0.3501(7) -0.2127(6) 0.4485(6) 0.0530(17) Uani 1 1 d . . .
H4 H 0.3695 -0.1660 0.4919 0.064 Uiso 1 1 calc R . .
C5 C 0.4287(8) -0.3163(6) 0.4313(8) 0.068(2) Uani 1 1 d . . .
H5 H 0.4988 -0.3370 0.4635 0.082 Uiso 1 1 calc R . .
C6 C 0.4051(8) -0.3873(6) 0.3687(7) 0.062(2) Uani 1 1 d . . .
H6 H 0.4580 -0.4562 0.3582 0.074 Uiso 1 1 calc R . .
C7 C 0.3006(8) -0.3555(6) 0.3206(6) 0.0602(19) Uani 1 1 d . . .
H7 H 0.2843 -0.4025 0.2760 0.072 Uiso 1 1 calc R . .
C8 C 0.2201(8) -0.2529(5) 0.3392(6) 0.0548(18) Uani 1 1 d . . .
H8 H 0.1482 -0.2334 0.3089 0.066 Uiso 1 1 calc R . .
C9 C 0.3669(8) 0.1344(6) 0.3080(5) 0.0510(17) Uani 1 1 d . . .
C10 C 0.2963(8) 0.2434(6) 0.3044(5) 0.0526(18) Uani 1 1 d . . .
C11 C 0.2228(7) 0.2512(5) 0.2289(6) 0.0497(17) Uani 1 1 d . . .
C12 C 0.2508(7) 0.1479(5) 0.1831(5) 0.0489(16) Uani 1 1 d . . .
C13 C 0.3375(7) 0.0772(5) 0.2312(5) 0.0496(16) Uani 1 1 d . . .
C14 C 0.4621(9) 0.0890(10) 0.3785(7) 0.087(3) Uani 1 1 d . . .
H14A H 0.4641 0.1450 0.4238 0.131 Uiso 1 1 calc R . .
H14B H 0.5472 0.0644 0.3374 0.131 Uiso 1 1 calc R . .
H14C H 0.4346 0.0293 0.4184 0.131 Uiso 1 1 calc R . .
C15 C 0.3125(11) 0.3360(8) 0.3669(7) 0.090(4) Uani 1 1 d . . .
H15A H 0.3687 0.3072 0.4134 0.135 Uiso 1 1 calc R . .
H15B H 0.2294 0.3711 0.4054 0.135 Uiso 1 1 calc R . .
H15C H 0.3495 0.3877 0.3210 0.135 Uiso 1 1 calc R . .
C16 C 0.1445(10) 0.3541(7) 0.1931(7) 0.079(3) Uani 1 1 d . . .
H16A H 0.1030 0.3376 0.1405 0.119 Uiso 1 1 calc R . .
H16B H 0.2005 0.4030 0.1657 0.119 Uiso 1 1 calc R . .
H16C H 0.0798 0.3874 0.2500 0.119 Uiso 1 1 calc R . .
C17 C 0.2050(10) 0.1227(8) 0.0882(6) 0.070(2) Uani 1 1 d . . .
H17A H 0.1450 0.1850 0.0699 0.105 Uiso 1 1 calc R . .
H17B H 0.1631 0.0622 0.1028 0.105 Uiso 1 1 calc R . .
H17C H 0.2782 0.1051 0.0321 0.105 Uiso 1 1 calc R . .
C18 C 0.4033(9) -0.0383(6) 0.1995(7) 0.071(2) Uani 1 1 d . . .
H18A H 0.4590 -0.0693 0.2458 0.106 Uiso 1 1 calc R . .
H18B H 0.4539 -0.0380 0.1308 0.106 Uiso 1 1 calc R . .
H18C H 0.3389 -0.0807 0.2018 0.106 Uiso 1 1 calc R . .
C19 C -0.0675(7) 0.3628(5) 0.4300(5) 0.0495(16) Uani 1 1 d . . .
H19 H -0.0134 0.3626 0.4759 0.059 Uiso 1 1 calc R . .
C20 C -0.1544(8) 0.4576(6) 0.4158(6) 0.059(2) Uani 1 1 d . . .
H20 H -0.1580 0.5200 0.4515 0.071 Uiso 1 1 calc R . .
C21 C -0.2356(8) 0.4592(6) 0.3485(7) 0.064(2) Uani 1 1 d . . .
H21 H -0.2932 0.5226 0.3365 0.077 Uiso 1 1 calc R . .
C22 C -0.2293(8) 0.3651(6) 0.3000(6) 0.062(2) Uani 1 1 d . . .
H22 H -0.2844 0.3643 0.2552 0.074 Uiso 1 1 calc R . .
C23 C -0.1420(7) 0.2705(5) 0.3166(5) 0.0439(15) Uani 1 1 d . . .
C24 C -0.1289(7) 0.1666(6) 0.2658(5) 0.0494(16) Uani 1 1 d . . .
C25 C -0.2191(10) 0.1484(7) 0.2084(8) 0.076(3) Uani 1 1 d . . .
H25 H -0.2895 0.2033 0.2006 0.091 Uiso 1 1 calc R . .
C26 C -0.2012(12) 0.0493(8) 0.1648(8) 0.088(3) Uani 1 1 d . . .
H26 H -0.2593 0.0367 0.1266 0.105 Uiso 1 1 calc R . .
C27 C -0.0997(11) -0.0304(6) 0.1769(6) 0.074(3) Uani 1 1 d . . .
H27 H -0.0865 -0.0981 0.1473 0.088 Uiso 1 1 calc R . .
C28 C -0.0158(9) -0.0088(6) 0.2345(5) 0.0563(19) Uani 1 1 d . . .
H28 H 0.0541 -0.0639 0.2430 0.068 Uiso 1 1 calc R . .
C29 C 0.1414(7) 0.1914(5) 0.5336(5) 0.0444(15) Uani 1 1 d . . .
C30 C 0.1539(7) 0.2278(5) 0.6124(5) 0.0430(14) Uani 1 1 d . . .
C31 C 0.1713(6) 0.2693(5) 0.7056(5) 0.0397(14) Uani 1 1 d . . .
C32 C 0.0717(8) 0.3380(6) 0.7710(5) 0.0536(17) Uani 1 1 d . . .
H32 H -0.0095 0.3590 0.7541 0.064 Uiso 1 1 calc R . .
C33 C 0.0925(10) 0.3753(7) 0.8606(6) 0.073(3) Uani 1 1 d . . .
H33 H 0.0250 0.4203 0.9039 0.087 Uiso 1 1 calc R . .
C34 C 0.2145(11) 0.3457(7) 0.8868(6) 0.072(3) Uani 1 1 d . . .
H34 H 0.2279 0.3707 0.9472 0.087 Uiso 1 1 calc R . .
C35 C 0.3141(9) 0.2795(7) 0.8225(6) 0.068(2) Uani 1 1 d . . .
H35 H 0.3958 0.2605 0.8387 0.081 Uiso 1 1 calc R . .
C36 C 0.2926(8) 0.2411(6) 0.7335(6) 0.0552(18) Uani 1 1 d . . .
H36 H 0.3604 0.1954 0.6911 0.066 Uiso 1 1 calc R . .
C37 C 0.5133(11) 0.3738(13) 0.1046(9) 0.101(4) Uani 1 1 d . . .
H37 H 0.4364 0.4032 0.1494 0.121 Uiso 1 1 calc R . .
C38 C 0.5237(13) 0.2813(12) 0.0686(11) 0.101(4) Uani 1 1 d . . .
H38 H 0.4586 0.2431 0.0933 0.121 Uiso 1 1 calc R . .
C39 C 0.629(2) 0.2338(12) -0.0068(13) 0.145(7) Uani 1 1 d . . .
H39 H 0.6341 0.1685 -0.0382 0.174 Uiso 1 1 calc R . .
C40 C 0.7330(17) 0.2988(15) -0.0320(11) 0.144(7) Uani 1 1 d . . .
H40 H 0.8103 0.2721 -0.0776 0.173 Uiso 1 1 calc R . .
C41 C 0.7136(12) 0.3927(12) 0.0105(12) 0.114(5) Uani 1 1 d . . .
H41 H 0.7764 0.4341 -0.0095 0.137 Uiso 1 1 calc R . .
C42 C 0.6068(13) 0.4338(11) 0.0825(10) 0.097(3) Uani 1 1 d . . .
H42 H 0.5980 0.4993 0.1150 0.116 Uiso 1 1 calc R . .

loop_
_atom_site_aniso_label
_atom_site_aniso_U_11
_atom_site_aniso_U_22
_atom_site_aniso_U_33
_atom_site_aniso_U_23
_atom_site_aniso_U_13
_atom_site_aniso_U_12
Lu1 0.04598(19) 0.03104(15) 0.03179(15) -0.00131(9) -0.01130(10) -0.01029(10)
N1 0.051(3) 0.044(3) 0.033(3) 0.003(2) -0.010(2) -0.014(2)
N2 0.063(4) 0.041(3) 0.043(3) 0.006(2) -0.022(3) -0.019(3)
C1 0.038(3) 0.044(3) 0.040(3) -0.002(2) -0.013(3) -0.010(3)
C2 0.049(4) 0.030(3) 0.037(3) 0.003(2) -0.014(3) -0.013(2)
C3 0.042(4) 0.033(3) 0.041(3) 0.004(2) 0.000(3) -0.009(2)
C4 0.053(4) 0.047(4) 0.061(4) -0.008(3) -0.018(3) -0.006(3)
C5 0.053(5) 0.058(5) 0.097(6) -0.005(4) -0.031(4) -0.002(4)
C6 0.054(5) 0.038(3) 0.085(6) -0.002(3) -0.002(4) -0.003(3)
C7 0.066(5) 0.041(4) 0.076(5) -0.013(3) -0.019(4) -0.010(3)
C8 0.053(4) 0.044(4) 0.075(5) -0.007(3) -0.026(4) -0.012(3)
C9 0.055(4) 0.063(4) 0.042(4) -0.007(3) -0.015(3) -0.022(3)
C10 0.065(5) 0.056(4) 0.043(4) -0.010(3) 0.002(3) -0.037(4)
C11 0.058(4) 0.043(3) 0.047(4) 0.005(3) 0.001(3) -0.019(3)
C12 0.068(5) 0.048(4) 0.033(3) -0.001(3) -0.006(3) -0.021(3)
C13 0.058(4) 0.044(3) 0.044(4) -0.001(3) 0.000(3) -0.015(3)
C14 0.061(6) 0.139(9) 0.068(6) 0.003(6) -0.019(5) -0.028(6)
C15 0.134(9) 0.084(6) 0.063(5) -0.032(4) 0.020(5) -0.079(6)
C16 0.097(7) 0.055(5) 0.067(5) 0.025(4) 0.007(5) -0.006(4)
C17 0.095(7) 0.084(6) 0.043(4) 0.003(4) -0.023(4) -0.037(5)
C18 0.083(6) 0.052(4) 0.058(5) -0.008(3) 0.012(4) 0.000(4)
C19 0.064(5) 0.045(3) 0.035(3) -0.001(3) -0.008(3) -0.005(3)
C20 0.072(5) 0.048(4) 0.047(4) -0.001(3) -0.003(4) 0.002(3)
C21 0.059(5) 0.046(4) 0.075(5) 0.007(4) -0.007(4) 0.004(3)
C22 0.057(5) 0.064(5) 0.066(5) 0.013(4) -0.024(4) -0.007(4)
C23 0.049(4) 0.047(3) 0.041(3) 0.003(3) -0.012(3) -0.019(3)
C24 0.058(4) 0.053(4) 0.046(4) 0.010(3) -0.023(3) -0.021(3)
C25 0.089(7) 0.067(5) 0.088(6) 0.004(4) -0.053(5) -0.019(5)
C26 0.119(9) 0.083(6) 0.096(7) 0.015(5) -0.075(7) -0.051(6)
C27 0.134(9) 0.052(4) 0.058(5) 0.006(4) -0.043(5) -0.048(5)
C28 0.085(6) 0.046(4) 0.048(4) 0.007(3) -0.028(4) -0.026(4)
C29 0.052(4) 0.044(3) 0.037(3) 0.000(3) -0.006(3) -0.014(3)
C30 0.053(4) 0.041(3) 0.037(3) 0.001(3) -0.010(3) -0.015(3)
C31 0.053(4) 0.035(3) 0.035(3) 0.002(2) -0.014(3) -0.015(3)
C32 0.061(5) 0.051(4) 0.049(4) -0.008(3) -0.004(3) -0.017(3)
C33 0.102(7) 0.064(5) 0.048(4) -0.019(4) 0.014(5) -0.035(5)
C34 0.118(8) 0.072(5) 0.045(4) -0.002(4) -0.034(5) -0.040(5)
C35 0.083(6) 0.070(5) 0.061(5) 0.003(4) -0.033(4) -0.020(4)
C36 0.068(5) 0.052(4) 0.046(4) -0.003(3) -0.019(3) -0.004(3)
C37 0.065(6) 0.156(12) 0.081(7) 0.044(8) -0.016(5) -0.031(7)
C38 0.103(10) 0.122(10) 0.103(9) 0.012(8) -0.041(8) -0.060(8)
C39 0.25(2) 0.096(9) 0.118(12) -0.024(9) -0.114(14) -0.016(12)
C40 0.153(15) 0.150(15) 0.082(9) -0.005(9) 0.042(9) 0.004(12)
C41 0.083(8) 0.114(10) 0.138(12) 0.034(9) 0.001(8) -0.037(7)
C42 0.100(9) 0.099(8) 0.098(8) 0.012(6) -0.043(7) -0.015(7)

loop_
_geom_bond_atom_site_label_1
_geom_bond_atom_site_label_2
_geom_bond_distance
_geom_bond_site_symmetry_2
_geom_bond_publ_flag
Lu1 C29 2.376(7) . ?
Lu1 C1 2.388(6) . ?
Lu1 N1 2.431(5) . ?
Lu1 N2 2.464(6) . ?
Lu1 C2 2.569(6) . ?
Lu1 C9 2.586(8) . ?
Lu1 C13 2.614(7) . ?
Lu1 C10 2.629(6) . ?
Lu1 C11 2.659(6) . ?
Lu1 C12 2.660(6) . ?
Lu1 C2 2.743(6) 2_556 ?
N1 C19 1.355(9) . ?
N1 C23 1.358(9) . ?
N2 C28 1.325(9) . ?
N2 C24 1.341(9) . ?
C1 C2 1.301(9) . ?
C1 C3 1.474(8) . ?
C2 C2 1.330(13) 2_556 ?
C2 Lu1 2.743(6) 2_556 ?
C3 C4 1.363(10) . ?
C3 C8 1.420(10) . ?
C4 C5 1.396(10) . ?
C5 C6 1.354(12) . ?
C6 C7 1.388(11) . ?
C7 C8 1.395(10) . ?
C9 C13 1.408(10) . ?
C9 C10 1.423(11) . ?
C9 C14 1.536(12) . ?
C10 C11 1.395(10) . ?
C10 C15 1.531(10) . ?
C11 C12 1.414(10) . ?
C11 C16 1.500(11) . ?
C12 C13 1.382(10) . ?
C12 C17 1.522(10) . ?
C13 C18 1.516(10) . ?
C19 C20 1.382(10) . ?
C20 C21 1.377(12) . ?
C21 C22 1.364(12) . ?
C22 C23 1.390(10) . ?
C23 C24 1.474(10) . ?
C24 C25 1.421(11) . ?
C25 C26 1.366(13) . ?
C26 C27 1.347(14) . ?
C27 C28 1.381(11) . ?
C29 C30 1.212(9) . ?
C30 C31 1.435(9) . ?
C31 C32 1.395(9) . ?
C31 C36 1.404(10) . ?
C32 C33 1.385(11) . ?
C33 C34 1.401(14) . ?
C34 C35 1.372(13) . ?
C35 C36 1.387(11) . ?
C37 C38 1.259(18) . ?
C37 C42 1.364(17) . ?
C38 C39 1.39(2) . ?
C39 C40 1.50(2) . ?
C40 C41 1.30(2) . ?
C41 C42 1.358(18) . ?
